data_7105094
loop_
_publ_author_name
'Eric A. Allart'
'Steven D. R. Christie'
'Gareth J. Pritchard'
'Mark R. J. Elsegood'

_publ_section_title
;
 Preparation of highly substituted tetrahydropyrans via a metal
 assisted dipolar cycloaddition reaction
;
_journal_name_full 'Chem. Commun.'
_journal_page_first 7339
_journal_page_last 7341
_journal_paper_doi 10.1039/b917332c
_journal_year 2009
_chemical_formula_moiety 'C27 H20 Co2 O11 S'
_chemical_formula_sum 'C27 H20 Co2 O11 S'
_chemical_formula_weight 670.35
_chemical_name_systematic
;
?
;
_space_group_IT_number 2
_symmetry_cell_setting triclinic
_symmetry_space_group_name_Hall '-P 1'
_symmetry_space_group_name_H-M 'P -1'
_atom_sites_solution_hydrogens geom
_atom_sites_solution_primary heavy
_atom_sites_solution_secondary difmap
_audit_creation_method SHELXL-97
_cell_angle_alpha 107.2871(9)
_cell_angle_beta 93.7267(9)
_cell_angle_gamma 91.7003(9)
_cell_formula_units_Z 2
_cell_length_a 8.6480(5)
_cell_length_b 12.0683(7)
_cell_length_c 14.2184(9)
_cell_measurement_reflns_used 6351
_cell_measurement_temperature 150(2)
_cell_measurement_theta_max 30.44
_cell_measurement_theta_min 2.64
_cell_volume 1412.03(15)
_computing_cell_refinement 'Bruker SAINT'
_computing_data_collection 'Bruker APEX 2'
_computing_data_reduction 'Bruker SAINT'
_computing_molecular_graphics 'Bruker SHELXTL'
_computing_publication_material 'Bruker SHELXTL and local programs'
_computing_structure_refinement 'Bruker SHELXTL'
_computing_structure_solution 'Bruker SHELXTL'
_diffrn_ambient_temperature 150(2)
_diffrn_measured_fraction_theta_full 0.980
_diffrn_measured_fraction_theta_max 0.980
_diffrn_measurement_device_type 'Bruker APEX 2 CCD diffractometer'
_diffrn_measurement_method '\w rotation with narrow frames'
_diffrn_radiation_monochromator graphite
_diffrn_radiation_source 'fine-focus sealed tube'
_diffrn_radiation_type MoK\a
_diffrn_radiation_wavelength 0.71073
_diffrn_reflns_av_R_equivalents 0.0202
_diffrn_reflns_av_sigmaI/netI 0.0318
_diffrn_reflns_limit_h_max 12
_diffrn_reflns_limit_h_min -12
_diffrn_reflns_limit_k_max 17
_diffrn_reflns_limit_k_min -17
_diffrn_reflns_limit_l_max 20
_diffrn_reflns_limit_l_min -20
_diffrn_reflns_number 17036
_diffrn_reflns_theta_full 30.55
_diffrn_reflns_theta_max 30.55
_diffrn_reflns_theta_min 1.77
_diffrn_standards_decay_% 0
_diffrn_standards_number 0
_exptl_absorpt_coefficient_mu 1.308
_exptl_absorpt_correction_T_max 0.848
_exptl_absorpt_correction_T_min 0.695
_exptl_absorpt_correction_type multi-scan
_exptl_absorpt_process_details 'SADABS v2007/2, Sheldrick, G.M., (2007)'
_exptl_crystal_colour red
_exptl_crystal_density_diffrn 1.577
_exptl_crystal_density_method 'not measured'
_exptl_crystal_description shard
_exptl_crystal_F_000 680
_exptl_crystal_size_max 0.30
_exptl_crystal_size_mid 0.19
_exptl_crystal_size_min 0.13
_refine_diff_density_max 0.486
_refine_diff_density_min -0.335
_refine_diff_density_rms 0.064
_refine_ls_extinction_method none
_refine_ls_goodness_of_fit_ref 1.033
_refine_ls_hydrogen_treatment constr
_refine_ls_matrix_type full
_refine_ls_number_parameters 372
_refine_ls_number_reflns 8495
_refine_ls_number_restraints 0
_refine_ls_restrained_S_all 1.033
_refine_ls_R_factor_all 0.0421
_refine_ls_R_factor_gt 0.0323
_refine_ls_shift/su_max 0.001
_refine_ls_shift/su_mean 0.000
_refine_ls_structure_factor_coef Fsqd
_refine_ls_weighting_details 'calc w=1/[\s^2^(Fo^2^)+(0.0420P)^2^+0.3069P] where P=(Fo^2^+2Fc^2^)/3'
_refine_ls_weighting_scheme calc
_refine_ls_wR_factor_gt 0.0795
_refine_ls_wR_factor_ref 0.0844
_reflns_number_gt 7011
_reflns_number_total 8495
_reflns_threshold_expression I>2\s(I)
_cod_data_source_file b917332c.txt
_cod_data_source_block 19
_cod_original_sg_symbol_H-M P-1
_cod_database_code 7105094

loop_
_symmetry_equiv_pos_as_xyz
'x, y, z'
'-x, -y, -z'

loop_
_atom_site_label
_atom_site_type_symbol
_atom_site_fract_x
_atom_site_fract_y
_atom_site_fract_z
_atom_site_U_iso_or_equiv
_atom_site_adp_type
_atom_site_occupancy
_atom_site_symmetry_multiplicity
_atom_site_calc_flag
_atom_site_refinement_flags
_atom_site_disorder_assembly
_atom_site_disorder_group
Co1 Co 0.16466(2) 0.234436(18) 0.118997(16) 0.02303(6) Uani 1 1 d . . .
Co2 Co 0.41626(2) 0.345909(18) 0.142359(15) 0.02164(6) Uani 1 1 d . . .
C1 C 0.41163(17) 0.16957(12) 0.26733(11) 0.0200(3) Uani 1 1 d . . .
C2 C 0.5085(2) 0.08543(14) 0.21633(13) 0.0278(3) Uani 1 1 d . . .
H2 H 0.5235 0.0772 0.1490 0.033 Uiso 1 1 calc R . .
C3 C 0.5828(2) 0.01388(15) 0.26315(14) 0.0325(4) Uani 1 1 d . . .
H3 H 0.6486 -0.0431 0.2280 0.039 Uiso 1 1 calc R . .
C4 C 0.5613(2) 0.02538(16) 0.36107(14) 0.0317(4) Uani 1 1 d . . .
H4 H 0.6128 -0.0233 0.3932 0.038 Uiso 1 1 calc R . .
C5 C 0.4648(2) 0.10772(15) 0.41215(13) 0.0300(3) Uani 1 1 d . . .
H5 H 0.4499 0.1152 0.4793 0.036 Uiso 1 1 calc R . .
C6 C 0.38942(19) 0.17957(14) 0.36588(12) 0.0251(3) Uani 1 1 d . . .
H6 H 0.3227 0.2356 0.4013 0.030 Uiso 1 1 calc R . .
C7 C 0.33753(17) 0.24833(13) 0.21946(11) 0.0206(3) Uani 1 1 d . . .
C8 C 0.26303(17) 0.34775(13) 0.23819(11) 0.0201(3) Uani 1 1 d . . .
C9 C 0.20046(17) 0.43849(13) 0.31996(11) 0.0200(3) Uani 1 1 d . . .
H9 H 0.1359 0.3998 0.3582 0.024 Uiso 1 1 calc R . .
O1 O 0.10272(12) 0.50731(9) 0.27644(8) 0.0195(2) Uani 1 1 d . . .
C10 C 0.02053(17) 0.58645(12) 0.34897(11) 0.0188(3) Uani 1 1 d . . .
H10 H -0.0274 0.5423 0.3900 0.023 Uiso 1 1 calc R . .
C11 C 0.13943(17) 0.68063(13) 0.41789(11) 0.0195(3) Uani 1 1 d . . .
C12 C 0.25630(19) 0.61570(13) 0.46705(11) 0.0236(3) Uani 1 1 d . . .
H12A H 0.3403 0.6714 0.5056 0.028 Uiso 1 1 calc R . .
H12B H 0.2026 0.5837 0.5134 0.028 Uiso 1 1 calc R . .
C13 C 0.32727(18) 0.51655(13) 0.39051(12) 0.0239(3) Uani 1 1 d . . .
H13A H 0.3982 0.5493 0.3525 0.029 Uiso 1 1 calc R . .
H13B H 0.3885 0.4700 0.4247 0.029 Uiso 1 1 calc R . .
C14 C -0.10810(17) 0.62837(13) 0.29409(11) 0.0205(3) Uani 1 1 d . . .
C15 C -0.12427(18) 0.61106(15) 0.19367(12) 0.0261(3) Uani 1 1 d . . .
H15 H -0.0527 0.5722 0.1487 0.031 Uiso 1 1 calc R . .
C16 C -0.2629(2) 0.65932(17) 0.16595(14) 0.0336(4) Uani 1 1 d . . .
H16 H -0.2932 0.6563 0.0998 0.040 Uiso 1 1 calc R . .
C17 C -0.34678(19) 0.70965(15) 0.24306(14) 0.0307(4) Uani 1 1 d . . .
H17 H -0.4416 0.7457 0.2374 0.037 Uiso 1 1 calc R . .
S1 S -0.26108(5) 0.70033(4) 0.35192(3) 0.02860(9) Uani 1 1 d . . .
C18 C 0.05428(18) 0.75948(13) 0.50096(11) 0.0225(3) Uani 1 1 d . . .
O2 O -0.03925(16) 0.72306(11) 0.54469(9) 0.0338(3) Uani 1 1 d . . .
O3 O 0.09905(14) 0.87098(9) 0.52055(8) 0.0269(2) Uani 1 1 d . . .
C19 C 0.0246(2) 0.95077(15) 0.60021(13) 0.0349(4) Uani 1 1 d . . .
H19A H -0.0880 0.9435 0.5847 0.052 Uiso 1 1 calc R . .
H19B H 0.0623 1.0306 0.6078 0.052 Uiso 1 1 calc R . .
H19C H 0.0492 0.9321 0.6619 0.052 Uiso 1 1 calc R . .
C20 C 0.22509(18) 0.74970(13) 0.36085(11) 0.0212(3) Uani 1 1 d . . .
O4 O 0.36367(13) 0.76081(11) 0.36274(9) 0.0307(3) Uani 1 1 d . . .
O5 O 0.12680(13) 0.79480(10) 0.30762(9) 0.0255(2) Uani 1 1 d . . .
C22 C 0.1955(2) 0.85074(16) 0.24223(13) 0.0318(4) Uani 1 1 d . . .
H22A H 0.2617 0.9181 0.2813 0.048 Uiso 1 1 calc R . .
H22B H 0.1132 0.8764 0.2040 0.048 Uiso 1 1 calc R . .
H22C H 0.2581 0.7956 0.1971 0.048 Uiso 1 1 calc R . .
C23 C 0.0562(2) 0.31838(17) 0.05260(13) 0.0324(4) Uani 1 1 d . . .
O23 O -0.01282(19) 0.37067(15) 0.01249(12) 0.0515(4) Uani 1 1 d . . .
C24 C 0.0033(2) 0.19288(18) 0.17604(14) 0.0363(4) Uani 1 1 d . . .
O24 O -0.10024(19) 0.17162(18) 0.21355(13) 0.0619(5) Uani 1 1 d . . .
C25 C 0.2060(2) 0.09870(19) 0.02972(17) 0.0465(5) Uani 1 1 d . . .
O25 O 0.2355(2) 0.01209(17) -0.02219(17) 0.0857(7) Uani 1 1 d . . .
C26 C 0.3652(2) 0.47921(15) 0.11388(13) 0.0296(3) Uani 1 1 d . . .
O26 O 0.33059(18) 0.56177(12) 0.09795(12) 0.0451(4) Uani 1 1 d . . .
C27 C 0.5929(2) 0.38544(15) 0.22150(14) 0.0311(4) Uani 1 1 d . . .
O27 O 0.70039(17) 0.40095(13) 0.27442(13) 0.0490(4) Uani 1 1 d . . .
C28 C 0.4991(2) 0.25532(16) 0.03364(14) 0.0332(4) Uani 1 1 d . . .
O28 O 0.5497(2) 0.19772(14) -0.03455(12) 0.0554(4) Uani 1 1 d . . .

loop_
_atom_site_aniso_label
_atom_site_aniso_U_11
_atom_site_aniso_U_22
_atom_site_aniso_U_33
_atom_site_aniso_U_23
_atom_site_aniso_U_13
_atom_site_aniso_U_12
Co1 0.02365(11) 0.02093(11) 0.02246(11) 0.00371(8) -0.00024(8) 0.00205(8)
Co2 0.02399(11) 0.01940(10) 0.02277(11) 0.00743(8) 0.00448(8) 0.00349(8)
C1 0.0204(7) 0.0156(6) 0.0236(7) 0.0055(5) 0.0010(5) 0.0001(5)
C2 0.0330(8) 0.0242(8) 0.0303(8) 0.0121(7) 0.0099(7) 0.0093(6)
C3 0.0319(9) 0.0258(8) 0.0453(10) 0.0164(8) 0.0107(8) 0.0115(7)
C4 0.0299(8) 0.0298(8) 0.0404(10) 0.0195(8) -0.0023(7) 0.0014(7)
C5 0.0367(9) 0.0293(8) 0.0261(8) 0.0124(7) -0.0001(7) -0.0016(7)
C6 0.0288(8) 0.0218(7) 0.0240(7) 0.0055(6) 0.0042(6) 0.0015(6)
C7 0.0222(7) 0.0165(6) 0.0219(7) 0.0041(5) 0.0016(6) 0.0010(5)
C8 0.0202(7) 0.0183(7) 0.0217(7) 0.0059(5) 0.0020(5) 0.0009(5)
C9 0.0231(7) 0.0175(6) 0.0204(7) 0.0067(5) 0.0023(5) 0.0048(5)
O1 0.0211(5) 0.0182(5) 0.0193(5) 0.0048(4) 0.0034(4) 0.0068(4)
C10 0.0199(6) 0.0179(6) 0.0194(6) 0.0055(5) 0.0060(5) 0.0036(5)
C11 0.0222(7) 0.0178(6) 0.0188(6) 0.0048(5) 0.0052(5) 0.0048(5)
C12 0.0286(8) 0.0208(7) 0.0197(7) 0.0035(6) 0.0001(6) 0.0046(6)
C13 0.0248(7) 0.0206(7) 0.0247(7) 0.0044(6) -0.0011(6) 0.0064(6)
C14 0.0169(6) 0.0192(7) 0.0257(7) 0.0064(6) 0.0056(5) 0.0034(5)
C15 0.0220(7) 0.0312(8) 0.0268(8) 0.0105(7) 0.0023(6) 0.0090(6)
C16 0.0297(9) 0.0418(10) 0.0303(9) 0.0123(8) 0.0005(7) 0.0104(7)
C17 0.0228(8) 0.0320(9) 0.0387(9) 0.0120(7) 0.0023(7) 0.0090(6)
S1 0.02480(19) 0.0300(2) 0.0315(2) 0.00773(17) 0.00952(16) 0.00948(16)
C18 0.0268(7) 0.0219(7) 0.0189(7) 0.0054(6) 0.0039(6) 0.0059(6)
O2 0.0423(7) 0.0305(6) 0.0296(6) 0.0072(5) 0.0181(5) 0.0030(5)
O3 0.0352(6) 0.0188(5) 0.0253(6) 0.0022(4) 0.0099(5) 0.0070(5)
C19 0.0484(11) 0.0256(8) 0.0286(9) 0.0017(7) 0.0139(8) 0.0145(8)
C20 0.0247(7) 0.0174(7) 0.0197(7) 0.0015(5) 0.0063(6) 0.0038(5)
O4 0.0221(5) 0.0361(7) 0.0363(7) 0.0129(5) 0.0084(5) 0.0029(5)
O5 0.0258(5) 0.0261(6) 0.0289(6) 0.0143(5) 0.0058(5) 0.0006(4)
C22 0.0386(9) 0.0315(9) 0.0309(9) 0.0163(7) 0.0101(7) 0.0001(7)
C23 0.0312(9) 0.0383(10) 0.0280(8) 0.0107(7) 0.0004(7) 0.0013(7)
O23 0.0547(9) 0.0616(10) 0.0459(9) 0.0286(8) -0.0039(7) 0.0142(8)
C24 0.0351(9) 0.0416(10) 0.0332(9) 0.0158(8) -0.0075(8) -0.0079(8)
O24 0.0445(9) 0.0941(14) 0.0542(10) 0.0370(10) -0.0020(8) -0.0252(9)
C25 0.0375(11) 0.0395(11) 0.0475(12) -0.0083(9) -0.0046(9) 0.0014(9)
O25 0.0725(13) 0.0544(11) 0.0917(15) -0.0372(11) 0.0038(11) 0.0088(10)
C26 0.0321(9) 0.0270(8) 0.0307(8) 0.0107(7) 0.0012(7) 0.0014(7)
O26 0.0518(9) 0.0321(7) 0.0573(9) 0.0241(7) -0.0053(7) 0.0043(6)
C27 0.0301(8) 0.0259(8) 0.0408(10) 0.0153(7) 0.0030(7) -0.0020(7)
O27 0.0375(8) 0.0436(8) 0.0682(11) 0.0257(8) -0.0168(7) -0.0093(6)
C28 0.0392(10) 0.0312(9) 0.0328(9) 0.0128(7) 0.0108(8) 0.0078(7)
O28 0.0729(11) 0.0496(9) 0.0438(9) 0.0075(7) 0.0283(8) 0.0198(8)

loop_
_atom_type_symbol
_atom_type_description
_atom_type_scat_dispersion_real
_atom_type_scat_dispersion_imag
_atom_type_scat_source
C C 0.0033 0.0016 'International Tables Vol C Tables 4.2.6.8 and 6.1.1.4'
H H 0.0000 0.0000 'International Tables Vol C Tables 4.2.6.8 and 6.1.1.4'
O O 0.0106 0.0060 'International Tables Vol C Tables 4.2.6.8 and 6.1.1.4'
S S 0.1246 0.1234 'International Tables Vol C Tables 4.2.6.8 and 6.1.1.4'
Co Co 0.3494 0.9721 'International Tables Vol C Tables 4.2.6.8 and 6.1.1.4'

loop_
_geom_angle_atom_site_label_1
_geom_angle_atom_site_label_2
_geom_angle_atom_site_label_3
_geom_angle
_geom_angle_site_symmetry_1
_geom_angle_site_symmetry_3
_geom_angle_publ_flag
C24 Co1 C25 102.43(10) . . ?
C24 Co1 C23 96.31(8) . . ?
C25 Co1 C23 107.41(10) . . ?
C24 Co1 C8 96.51(8) . . ?
C25 Co1 C8 139.32(8) . . ?
C23 Co1 C8 105.83(7) . . ?
C24 Co1 C7 102.46(7) . . ?
C25 Co1 C7 100.25(8) . . ?
C23 Co1 C7 142.18(7) . . ?
C8 Co1 C7 40.03(6) . . ?
C24 Co1 Co2 146.97(6) . . ?
C25 Co1 Co2 101.79(7) . . ?
C23 Co1 Co2 97.51(6) . . ?
C8 Co1 Co2 50.80(4) . . ?
C7 Co1 Co2 51.03(4) . . ?
C27 Co2 C28 97.77(9) . . ?
C27 Co2 C26 104.72(8) . . ?
C28 Co2 C26 106.02(8) . . ?
C27 Co2 C8 101.49(7) . . ?
C28 Co2 C8 143.93(8) . . ?
C26 Co2 C8 98.20(7) . . ?
C27 Co2 C7 92.04(7) . . ?
C28 Co2 C7 109.61(7) . . ?
C26 Co2 C7 137.91(7) . . ?
C8 Co2 C7 40.03(6) . . ?
C27 Co2 Co1 143.03(6) . . ?
C28 Co2 Co1 96.99(6) . . ?
C26 Co2 Co1 103.43(6) . . ?
C8 Co2 Co1 50.81(4) . . ?
C7 Co2 Co1 51.03(4) . . ?
C2 C1 C6 118.97(14) . . ?
C2 C1 C7 120.75(14) . . ?
C6 C1 C7 120.25(14) . . ?
C3 C2 C1 120.50(16) . . ?
C4 C3 C2 120.03(16) . . ?
C5 C4 C3 120.03(16) . . ?
C4 C5 C6 120.39(16) . . ?
C5 C6 C1 120.07(15) . . ?
C8 C7 C1 142.69(14) . . ?
C8 C7 Co1 69.61(9) . . ?
C1 C7 Co1 135.53(11) . . ?
C8 C7 Co2 69.60(9) . . ?
C1 C7 Co2 133.04(11) . . ?
Co1 C7 Co2 77.94(6) . . ?
C7 C8 C9 141.90(14) . . ?
C7 C8 Co2 70.37(9) . . ?
C9 C8 Co2 135.31(11) . . ?
C7 C8 Co1 70.36(9) . . ?
C9 C8 Co1 132.77(11) . . ?
Co2 C8 Co1 78.39(6) . . ?
O1 C9 C8 107.59(12) . . ?
O1 C9 C13 109.81(12) . . ?
C8 C9 C13 112.97(12) . . ?
C10 O1 C9 111.36(11) . . ?
O1 C10 C14 106.72(11) . . ?
O1 C10 C11 108.57(11) . . ?
C14 C10 C11 117.13(12) . . ?
C18 C11 C20 111.91(12) . . ?
C18 C11 C12 106.61(12) . . ?
C20 C11 C12 110.24(12) . . ?
C18 C11 C10 108.80(12) . . ?
C20 C11 C10 112.13(12) . . ?
C12 C11 C10 106.87(12) . . ?
C13 C12 C11 111.88(12) . . ?
C9 C13 C12 110.65(13) . . ?
C15 C14 C10 125.96(13) . . ?
C15 C14 S1 111.54(11) . . ?
C10 C14 S1 122.44(11) . . ?
C14 C15 C16 111.16(15) . . ?
C17 C16 C15 113.54(16) . . ?
C16 C17 S1 111.66(13) . . ?
C17 S1 C14 92.09(8) . . ?
O2 C18 O3 124.62(14) . . ?
O2 C18 C11 122.91(14) . . ?
O3 C18 C11 112.44(13) . . ?
C18 O3 C19 115.35(13) . . ?
O4 C20 O5 124.03(15) . . ?
O4 C20 C11 124.21(15) . . ?
O5 C20 C11 111.75(13) . . ?
C20 O5 C22 116.23(13) . . ?
O23 C23 Co1 178.88(17) . . ?
O24 C24 Co1 177.0(2) . . ?
O25 C25 Co1 176.4(2) . . ?
O26 C26 Co2 178.18(17) . . ?
O27 C27 Co2 173.07(16) . . ?
O28 C28 Co2 179.26(19) . . ?

loop_
_geom_bond_atom_site_label_1
_geom_bond_atom_site_label_2
_geom_bond_distance
_geom_bond_site_symmetry_2
_geom_bond_publ_flag
Co1 C24 1.790(2) . ?
Co1 C25 1.811(2) . ?
Co1 C23 1.8185(18) . ?
Co1 C8 1.9575(15) . ?
Co1 C7 1.9669(15) . ?
Co1 Co2 2.4741(3) . ?
Co2 C27 1.8008(19) . ?
Co2 C28 1.8121(18) . ?
Co2 C26 1.8312(17) . ?
Co2 C8 1.9574(15) . ?
Co2 C7 1.9670(15) . ?
C1 C2 1.396(2) . ?
C1 C6 1.397(2) . ?
C1 C7 1.463(2) . ?
C2 C3 1.386(2) . ?
C3 C4 1.383(3) . ?
C4 C5 1.382(3) . ?
C5 C6 1.388(2) . ?
C7 C8 1.343(2) . ?
C8 C9 1.485(2) . ?
C9 O1 1.4375(17) . ?
C9 C13 1.527(2) . ?
O1 C10 1.4252(16) . ?
C10 C14 1.503(2) . ?
C10 C11 1.564(2) . ?
C11 C18 1.526(2) . ?
C11 C20 1.531(2) . ?
C11 C12 1.551(2) . ?
C12 C13 1.533(2) . ?
C14 C15 1.377(2) . ?
C14 S1 1.7221(15) . ?
C15 C16 1.431(2) . ?
C16 C17 1.353(2) . ?
C17 S1 1.7079(18) . ?
C18 O2 1.200(2) . ?
C18 O3 1.3306(19) . ?
O3 C19 1.4520(19) . ?
C20 O4 1.1997(19) . ?
C20 O5 1.3342(19) . ?
O5 C22 1.4472(19) . ?
C23 O23 1.128(2) . ?
C24 O24 1.132(2) . ?
C25 O25 1.133(3) . ?
C26 O26 1.130(2) . ?
C27 O27 1.131(2) . ?
C28 O28 1.135(2) . ?

loop_
_geom_torsion_atom_site_label_1
_geom_torsion_atom_site_label_2
_geom_torsion_atom_site_label_3
_geom_torsion_atom_site_label_4
_geom_torsion
_geom_torsion_site_symmetry_1
_geom_torsion_site_symmetry_2
_geom_torsion_site_symmetry_3
_geom_torsion_site_symmetry_4
_geom_torsion_publ_flag
C24 Co1 Co2 C27 39.38(16) . . . . ?
C25 Co1 Co2 C27 -97.02(13) . . . . ?
C23 Co1 Co2 C27 153.36(11) . . . . ?
C8 Co1 Co2 C27 49.03(11) . . . . ?
C7 Co1 Co2 C27 -3.29(11) . . . . ?
C24 Co1 Co2 C28 152.29(13) . . . . ?
C25 Co1 Co2 C28 15.89(10) . . . . ?
C23 Co1 Co2 C28 -93.73(8) . . . . ?
C8 Co1 Co2 C28 161.94(8) . . . . ?
C7 Co1 Co2 C28 109.62(8) . . . . ?
C24 Co1 Co2 C26 -99.33(13) . . . . ?
C25 Co1 Co2 C26 124.26(10) . . . . ?
C23 Co1 Co2 C26 14.64(8) . . . . ?
C8 Co1 Co2 C26 -89.69(8) . . . . ?
C7 Co1 Co2 C26 -142.01(8) . . . . ?
C24 Co1 Co2 C8 -9.65(13) . . . . ?
C25 Co1 Co2 C8 -146.05(10) . . . . ?
C23 Co1 Co2 C8 104.33(8) . . . . ?
C7 Co1 Co2 C8 -52.32(8) . . . . ?
C24 Co1 Co2 C7 42.68(13) . . . . ?
C25 Co1 Co2 C7 -93.73(10) . . . . ?
C23 Co1 Co2 C7 156.65(8) . . . . ?
C8 Co1 Co2 C7 52.32(8) . . . . ?
C6 C1 C2 C3 -0.8(3) . . . . ?
C7 C1 C2 C3 177.64(16) . . . . ?
C1 C2 C3 C4 0.1(3) . . . . ?
C2 C3 C4 C5 0.4(3) . . . . ?
C3 C4 C5 C6 -0.2(3) . . . . ?
C4 C5 C6 C1 -0.5(3) . . . . ?
C2 C1 C6 C5 0.9(2) . . . . ?
C7 C1 C6 C5 -177.46(15) . . . . ?
C2 C1 C7 C8 -164.9(2) . . . . ?
C6 C1 C7 C8 13.4(3) . . . . ?
C2 C1 C7 Co1 74.0(2) . . . . ?
C6 C1 C7 Co1 -107.62(17) . . . . ?
C2 C1 C7 Co2 -48.9(2) . . . . ?
C6 C1 C7 Co2 129.47(15) . . . . ?
C24 Co1 C7 C8 -85.27(11) . . . . ?
C25 Co1 C7 C8 169.43(12) . . . . ?
C23 Co1 C7 C8 32.64(16) . . . . ?
Co2 Co1 C7 C8 72.49(9) . . . . ?
C24 Co1 C7 C1 61.10(17) . . . . ?
C25 Co1 C7 C1 -44.21(18) . . . . ?
C23 Co1 C7 C1 179.01(14) . . . . ?
C8 Co1 C7 C1 146.4(2) . . . . ?
Co2 Co1 C7 C1 -141.14(18) . . . . ?
C24 Co1 C7 Co2 -157.77(7) . . . . ?
C25 Co1 C7 Co2 96.93(9) . . . . ?
C23 Co1 C7 Co2 -39.85(13) . . . . ?
C8 Co1 C7 Co2 -72.49(9) . . . . ?
C27 Co2 C7 C8 105.52(10) . . . . ?
C28 Co2 C7 C8 -155.49(10) . . . . ?
C26 Co2 C7 C8 -9.24(14) . . . . ?
Co1 Co2 C7 C8 -72.50(9) . . . . ?
C27 Co2 C7 C1 -38.96(16) . . . . ?
C28 Co2 C7 C1 60.04(16) . . . . ?
C26 Co2 C7 C1 -153.71(14) . . . . ?
C8 Co2 C7 C1 -144.47(19) . . . . ?
Co1 Co2 C7 C1 143.03(17) . . . . ?
C27 Co2 C7 Co1 178.02(7) . . . . ?
C28 Co2 C7 Co1 -82.99(8) . . . . ?
C26 Co2 C7 Co1 63.26(11) . . . . ?
C8 Co2 C7 Co1 72.50(9) . . . . ?
C1 C7 C8 C9 -4.7(4) . . . . ?
Co1 C7 C8 C9 135.5(2) . . . . ?
Co2 C7 C8 C9 -140.2(2) . . . . ?
C1 C7 C8 Co2 135.5(2) . . . . ?
Co1 C7 C8 Co2 -84.28(5) . . . . ?
C1 C7 C8 Co1 -140.2(2) . . . . ?
Co2 C7 C8 Co1 84.28(5) . . . . ?
C27 Co2 C8 C7 -79.31(10) . . . . ?
C28 Co2 C8 C7 41.58(16) . . . . ?
C26 Co2 C8 C7 173.76(10) . . . . ?
Co1 Co2 C8 C7 73.08(9) . . . . ?
C27 Co2 C8 C9 66.53(16) . . . . ?
C28 Co2 C8 C9 -172.58(14) . . . . ?
C26 Co2 C8 C9 -40.41(16) . . . . ?
C7 Co2 C8 C9 145.8(2) . . . . ?
Co1 Co2 C8 C9 -141.08(17) . . . . ?
C27 Co2 C8 Co1 -152.39(6) . . . . ?
C28 Co2 C8 Co1 -31.51(14) . . . . ?
C26 Co2 C8 Co1 100.67(7) . . . . ?
C7 Co2 C8 Co1 -73.08(9) . . . . ?
C24 Co1 C8 C7 101.63(11) . . . . ?
C25 Co1 C8 C7 -16.08(18) . . . . ?
C23 Co1 C8 C7 -159.89(10) . . . . ?
Co2 Co1 C8 C7 -73.09(9) . . . . ?
C24 Co1 C8 C9 -42.28(16) . . . . ?
C25 Co1 C8 C9 -159.99(17) . . . . ?
C23 Co1 C8 C9 56.20(16) . . . . ?
C7 Co1 C8 C9 -143.91(19) . . . . ?
Co2 Co1 C8 C9 143.00(17) . . . . ?
C24 Co1 C8 Co2 174.73(7) . . . . ?
C25 Co1 C8 Co2 57.01(15) . . . . ?
C23 Co1 C8 Co2 -86.80(7) . . . . ?
C7 Co1 C8 Co2 73.09(9) . . . . ?
C7 C8 C9 O1 -167.11(19) . . . . ?
Co2 C8 C9 O1 71.89(18) . . . . ?
Co1 C8 C9 O1 -51.15(18) . . . . ?
C7 C8 C9 C13 71.5(3) . . . . ?
Co2 C8 C9 C13 -49.5(2) . . . . ?
Co1 C8 C9 C13 -172.52(11) . . . . ?
C8 C9 O1 C10 171.88(12) . . . . ?
C13 C9 O1 C10 -64.80(15) . . . . ?
C9 O1 C10 C14 -164.37(11) . . . . ?
C9 O1 C10 C11 68.53(14) . . . . ?
O1 C10 C11 C18 -175.20(11) . . . . ?
C14 C10 C11 C18 63.92(16) . . . . ?
O1 C10 C11 C20 60.46(15) . . . . ?
C14 C10 C11 C20 -60.41(16) . . . . ?
O1 C10 C11 C12 -60.45(14) . . . . ?
C14 C10 C11 C12 178.68(12) . . . . ?
C18 C11 C12 C13 168.95(13) . . . . ?
C20 C11 C12 C13 -69.38(16) . . . . ?
C10 C11 C12 C13 52.73(16) . . . . ?
O1 C9 C13 C12 54.22(16) . . . . ?
C8 C9 C13 C12 174.32(13) . . . . ?
C11 C12 C13 C9 -50.70(17) . . . . ?
O1 C10 C14 C15 -11.3(2) . . . . ?
C11 C10 C14 C15 110.55(17) . . . . ?
O1 C10 C14 S1 165.65(10) . . . . ?
C11 C10 C14 S1 -72.50(16) . . . . ?
C10 C14 C15 C16 178.02(15) . . . . ?
S1 C14 C15 C16 0.80(19) . . . . ?
C14 C15 C16 C17 -0.5(2) . . . . ?
C15 C16 C17 S1 -0.1(2) . . . . ?
C16 C17 S1 C14 0.44(15) . . . . ?
C15 C14 S1 C17 -0.72(13) . . . . ?
C10 C14 S1 C17 -178.06(13) . . . . ?
C20 C11 C18 O2 167.97(15) . . . . ?
C12 C11 C18 O2 -71.43(19) . . . . ?
C10 C11 C18 O2 43.5(2) . . . . ?
C20 C11 C18 O3 -13.90(18) . . . . ?
C12 C11 C18 O3 106.70(14) . . . . ?
C10 C11 C18 O3 -138.37(13) . . . . ?
O2 C18 O3 C19 -0.8(2) . . . . ?
C11 C18 O3 C19 -178.93(13) . . . . ?
C18 C11 C20 O4 111.52(17) . . . . ?
C12 C11 C20 O4 -6.9(2) . . . . ?
C10 C11 C20 O4 -125.89(16) . . . . ?
C18 C11 C20 O5 -69.34(16) . . . . ?
C12 C11 C20 O5 172.20(12) . . . . ?
C10 C11 C20 O5 53.25(16) . . . . ?
O4 C20 O5 C22 5.9(2) . . . . ?
C11 C20 O5 C22 -173.29(13) . . . . ?
